data_4518801
loop_
_publ_author_name
'Park, Chanwoo'
'Hwang, Jeong Min'
'Go, Yongmin'
'Choi, Heenang'
'Park, Bo Keun'
'Kim, Chang Gyoun'
'Ryu, Ji Yeon'
'Hong, Chang Seop'
'Chung, Taek-Mo'

_publ_section_title
;
 Synthesis and Crystal Structures of New Strontium Complexes with
 Aminoalkoxy and \b-Diketonato Ligands.
;
_journal_issue 24
_journal_name_full 'ACS omega'
_journal_page_first 15948
_journal_page_last 15956
_journal_paper_doi 10.1021/acsomega.1c01624
_journal_volume 6
_journal_year 2021
_chemical_formula_sum 'C14 H37 N3 O Si2 Sr'
_chemical_formula_weight 407.26
_space_group_crystal_system triclinic
_space_group_IT_number 2
_space_group_name_Hall '-P 1'
_space_group_name_H-M_alt 'P -1'
_atom_sites_solution_hydrogens geom
_audit_creation_method SHELXL-2018/3
_cell_angle_alpha 94.399(3)
_cell_angle_beta 106.772(3)
_cell_angle_gamma 96.640(3)
_cell_formula_units_Z 2
_cell_length_a 9.0705(5)
_cell_length_b 10.4979(6)
_cell_length_c 12.2680(7)
_cell_measurement_reflns_used 5586
_cell_measurement_temperature 100(1)
_cell_measurement_theta_max 27.97
_cell_measurement_theta_min 2.37
_cell_volume 1103.51(11)
_computing_cell_refinement 'Bruker SAINT'
_computing_data_collection 'Bruker APEX2'
_computing_data_reduction 'Bruker SAINT'
_computing_molecular_graphics 'Bruker SHELXTL'
_computing_publication_material 'Bruker SHELXTL'
_computing_structure_refinement 'SHELXL-2018/3 (Sheldrick, 2018)'
_computing_structure_solution 'SHELXT 2014/5 (Sheldrick, 2014)'
_diffrn_ambient_temperature 100(1)
_diffrn_measured_fraction_theta_full 0.986
_diffrn_measured_fraction_theta_max 0.981
_diffrn_measurement_device_type 'Bruker APEX-II CCD'
_diffrn_measurement_method '\f and \w scans'
_diffrn_radiation_type MoK\a
_diffrn_radiation_wavelength 0.71073
_diffrn_reflns_av_R_equivalents 0.0408
_diffrn_reflns_av_unetI/netI 0.0535
_diffrn_reflns_Laue_measured_fraction_full 0.986
_diffrn_reflns_Laue_measured_fraction_max 0.981
_diffrn_reflns_limit_h_max 12
_diffrn_reflns_limit_h_min -12
_diffrn_reflns_limit_k_max 14
_diffrn_reflns_limit_k_min -14
_diffrn_reflns_limit_l_max 17
_diffrn_reflns_limit_l_min -17
_diffrn_reflns_number 19954
_diffrn_reflns_point_group_measured_fraction_full 0.986
_diffrn_reflns_point_group_measured_fraction_max 0.981
_diffrn_reflns_theta_full 25.242
_diffrn_reflns_theta_max 29.574
_diffrn_reflns_theta_min 2.474
_exptl_absorpt_coefficient_mu 2.555
_exptl_absorpt_correction_T_max 0.75
_exptl_absorpt_correction_T_min 0.62
_exptl_absorpt_correction_type multi-scan
_exptl_absorpt_process_details
;
SADABS-2016/2 - Bruker AXS area detector scaling and absorption correction
;
_exptl_crystal_colour silver
_exptl_crystal_density_diffrn 1.226
_exptl_crystal_density_method 'not mearured'
_exptl_crystal_description block
_exptl_crystal_F_000 432
_exptl_crystal_size_max 0.160
_exptl_crystal_size_mid 0.140
_exptl_crystal_size_min 0.120
_refine_diff_density_max 1.783
_refine_diff_density_min -0.632
_refine_diff_density_rms 0.113
_refine_ls_extinction_method none
_refine_ls_goodness_of_fit_ref 0.966
_refine_ls_hydrogen_treatment refxyz
_refine_ls_matrix_type full
_refine_ls_number_parameters 201
_refine_ls_number_reflns 6067
_refine_ls_number_restraints 0
_refine_ls_restrained_S_all 0.966
_refine_ls_R_factor_all 0.0723
_refine_ls_R_factor_gt 0.0553
_refine_ls_shift/su_max 0.001
_refine_ls_shift/su_mean 0.000
_refine_ls_structure_factor_coef Fsqd
_refine_ls_weighting_details 'w=1/[\s^2^(Fo^2^)+(0.0899P)^2^+0.9394P] where P=(Fo^2^+2Fc^2^)/3'
_refine_ls_weighting_scheme calc
_refine_ls_wR_factor_gt 0.1362
_refine_ls_wR_factor_ref 0.1445
_reflns_Friedel_coverage 0.000
_reflns_number_gt 4828
_reflns_number_total 6067
_reflns_threshold_expression 'I > 2\s(I)'
_cod_data_source_file ao1c01624_si_003.cif
_cod_data_source_block 20201216LT_0m
_cod_depositor_comments
;
The following automatic conversions were performed:

data item '_exptl_absorpt_correction_type' value 'Multi-scan' was
changed to 'multi-scan' in accordance with the
/home/data/users/saulius/crontab/automatic-downloads/rss-feeds/ACS/lib/dictionaries/cif_core.dic
dictionary named 'cif_core.dic' version 2.4.2 last updated on
2011-04-26.

Automatic conversion script
Id: cif_fix_values 7556 2019-12-06 15:28:31Z antanas 

 Adding full bibliography for 4518801--4518806.cif.
;
_cod_database_code 4518801
_shelx_shelxl_version_number 2018/3
_shelx_space_group_comment
; 
The symmetry employed for this shelxl refinement is uniquely defined 
by the following loop, which should always be used as a source of 
symmetry information in preference to the above space-group names. 
They are only intended as comments. 
;
_shelx_estimated_absorpt_t_min 0.685
_shelx_estimated_absorpt_t_max 0.749

loop_
_space_group_symop_operation_xyz
'x, y, z'
'-x, -y, -z'

loop_
_atom_site_label
_atom_site_type_symbol
_atom_site_fract_x
_atom_site_fract_y
_atom_site_fract_z
_atom_site_U_iso_or_equiv
_atom_site_adp_type
_atom_site_occupancy
_atom_site_site_symmetry_order
_atom_site_calc_flag
_atom_site_refinement_flags_posn
_atom_site_refinement_flags_adp
_atom_site_refinement_flags_occupancy
_atom_site_disorder_assembly
_atom_site_disorder_group
Sr1 Sr 0.64337(3) 0.10913(3) 0.63095(2) 0.02485(11) Uani 1 1 d . . . . .
Si1 Si 0.74167(12) 0.31421(10) 0.88121(8) 0.0328(2) Uani 1 1 d . . . . .
Si2 Si 0.39259(11) 0.23692(10) 0.78453(8) 0.0301(2) Uani 1 1 d . . . . .
O1 O 0.4860(4) -0.0983(2) 0.5685(2) 0.0428(7) Uani 1 1 d . . . . .
N1 N 0.7853(4) -0.0937(3) 0.7377(3) 0.0399(8) Uani 1 1 d . . . . .
N2 N 0.2659(5) -0.3164(4) 0.4833(3) 0.0566(11) Uani 1 1 d . . . . .
N3 N 0.5784(3) 0.2380(3) 0.7842(2) 0.0306(6) Uani 1 1 d . . . . .
C1 C 0.6766(5) -0.2125(4) 0.6729(4) 0.0467(10) Uani 1 1 d . . . . .
H1A H 0.707166 -0.238197 0.604079 0.056 Uiso 1 1 calc R U . . .
H1AB H 0.691191 -0.283549 0.721890 0.056 Uiso 1 1 calc R U . . .
C2 C 0.5078(5) -0.1994(4) 0.6356(3) 0.0392(9) Uani 1 1 d . . . . .
C3 C 0.4170(6) -0.3277(4) 0.5689(4) 0.0505(11) Uani 1 1 d . . . . .
H3A H 0.482934 -0.368259 0.528681 0.061 Uiso 1 1 calc R U . . .
H3AB H 0.396709 -0.386021 0.624301 0.061 Uiso 1 1 calc R U . . .
C4 C 0.4522(6) -0.1675(5) 0.7480(4) 0.0537(12) Uani 1 1 d . . . . .
H4A H 0.345284 -0.147849 0.724011 0.081 Uiso 1 1 calc R U . . .
H4B H 0.521214 -0.092880 0.796652 0.081 Uiso 1 1 calc R U . . .
H4C H 0.456578 -0.242423 0.791183 0.081 Uiso 1 1 calc R U . . .
C5 C 0.9251(6) -0.0981(5) 0.7014(4) 0.0561(12) Uani 1 1 d . . . . .
H5A H 0.897331 -0.100545 0.617840 0.084 Uiso 1 1 calc R U . . .
H5B H 0.970776 -0.175620 0.724756 0.084 Uiso 1 1 calc R U . . .
H5C H 1.000843 -0.021205 0.737309 0.084 Uiso 1 1 calc R U . . .
C6 C 0.8322(6) -0.0903(5) 0.8633(4) 0.0549(12) Uani 1 1 d . . . . .
H6A H 0.876032 -0.168899 0.885295 0.082 Uiso 1 1 calc R U . . .
H6B H 0.741200 -0.084935 0.890335 0.082 Uiso 1 1 calc R U . . .
H6C H 0.910700 -0.014635 0.897968 0.082 Uiso 1 1 calc R U . . .
C7 C 0.1411(7) -0.2758(6) 0.5265(5) 0.0756(19) Uani 1 1 d . . . . .
H7A H 0.042598 -0.291149 0.464301 0.113 Uiso 1 1 calc R U . . .
H7B H 0.166275 -0.183659 0.554822 0.113 Uiso 1 1 calc R U . . .
H7C H 0.131248 -0.325607 0.589033 0.113 Uiso 1 1 calc R U . . .
C8 C 0.2157(7) -0.4496(5) 0.4205(5) 0.0686(16) Uani 1 1 d . . . . .
H8A H 0.115426 -0.452573 0.361698 0.103 Uiso 1 1 calc R U . . .
H8B H 0.205100 -0.511452 0.474652 0.103 Uiso 1 1 calc R U . . .
H8C H 0.293739 -0.471964 0.384109 0.103 Uiso 1 1 calc R U . . .
C9 C 0.9139(4) 0.2697(4) 0.8353(4) 0.0414(9) Uani 1 1 d . . . . .
H9A H 0.905850 0.295853 0.759013 0.062 Uiso 1 1 calc R U . . .
H9B H 0.913755 0.176207 0.832845 0.062 Uiso 1 1 calc R U . . .
H9C H 1.010754 0.314243 0.890267 0.062 Uiso 1 1 calc R U . . .
C10 C 0.7611(6) 0.4960(4) 0.8946(4) 0.0526(11) Uani 1 1 d . . . . .
H10A H 0.747053 0.525201 0.818779 0.079 Uiso 1 1 calc R U . . .
H10B H 0.864631 0.532763 0.945366 0.079 Uiso 1 1 calc R U . . .
H10C H 0.681596 0.524605 0.926742 0.079 Uiso 1 1 calc R U . . .
C11 C 0.7752(6) 0.2711(5) 1.0321(3) 0.0488(10) Uani 1 1 d . . . . .
H11A H 0.777677 0.178033 1.032331 0.073 Uiso 1 1 calc R U . . .
H11B H 0.690747 0.294662 1.060942 0.073 Uiso 1 1 calc R U . . .
H11C H 0.874688 0.318204 1.081420 0.073 Uiso 1 1 calc R U . . .
C12 C 0.3307(6) 0.4003(5) 0.7925(6) 0.0638(14) Uani 1 1 d . . . . .
H12A H 0.357123 0.448261 0.733669 0.096 Uiso 1 1 calc R U . . .
H12B H 0.384453 0.447332 0.868424 0.096 Uiso 1 1 calc R U . . .
H12C H 0.218008 0.390904 0.779685 0.096 Uiso 1 1 calc R U . . .
C13 C 0.3425(5) 0.1557(5) 0.9031(4) 0.0492(11) Uani 1 1 d . . . . .
H13A H 0.230462 0.150616 0.892078 0.074 Uiso 1 1 calc R U . . .
H13B H 0.399959 0.205720 0.976993 0.074 Uiso 1 1 calc R U . . .
H13C H 0.370846 0.068438 0.902024 0.074 Uiso 1 1 calc R U . . .
C14 C 0.2595(5) 0.1443(6) 0.6463(4) 0.0540(12) Uani 1 1 d . . . . .
H14A H 0.273554 0.187693 0.581332 0.081 Uiso 1 1 calc R U . . .
H14B H 0.151122 0.140904 0.646531 0.081 Uiso 1 1 calc R U . . .
H14C H 0.284701 0.056353 0.639448 0.081 Uiso 1 1 calc R U . . .

loop_
_atom_site_aniso_label
_atom_site_aniso_U_11
_atom_site_aniso_U_22
_atom_site_aniso_U_33
_atom_site_aniso_U_23
_atom_site_aniso_U_13
_atom_site_aniso_U_12
Sr1 0.02740(17) 0.02637(17) 0.01616(15) -0.00171(10) 0.00343(11) -0.00394(11)
Si1 0.0332(5) 0.0332(5) 0.0245(5) -0.0068(4) 0.0012(4) 0.0003(4)
Si2 0.0313(5) 0.0371(5) 0.0224(4) 0.0051(4) 0.0095(4) 0.0029(4)
O1 0.0655(18) 0.0264(13) 0.0209(11) 0.0030(9) -0.0047(12) -0.0111(12)
N1 0.0341(16) 0.0416(18) 0.0332(16) 0.0093(14) -0.0047(13) -0.0036(14)
N2 0.048(2) 0.058(2) 0.047(2) 0.0201(18) -0.0041(17) -0.0251(18)
N3 0.0338(15) 0.0326(15) 0.0217(13) -0.0014(11) 0.0057(11) -0.0006(12)
C1 0.061(3) 0.042(2) 0.0326(19) 0.0027(17) 0.0105(19) -0.001(2)
C2 0.044(2) 0.0331(19) 0.0320(18) 0.0110(15) 0.0012(16) -0.0097(16)
C3 0.062(3) 0.042(2) 0.040(2) 0.0054(18) 0.010(2) -0.010(2)
C4 0.059(3) 0.067(3) 0.034(2) 0.005(2) 0.020(2) -0.005(2)
C5 0.057(3) 0.074(3) 0.030(2) -0.006(2) 0.0008(19) 0.023(3)
C6 0.053(3) 0.079(4) 0.035(2) 0.025(2) 0.011(2) 0.012(3)
C7 0.068(3) 0.100(5) 0.045(3) -0.001(3) 0.019(2) -0.042(3)
C8 0.066(3) 0.048(3) 0.073(4) 0.013(2) 0.001(3) -0.021(2)
C9 0.0260(17) 0.047(2) 0.041(2) -0.0082(17) 0.0016(15) -0.0049(16)
C10 0.050(2) 0.035(2) 0.058(3) -0.0158(19) 0.003(2) -0.0038(19)
C11 0.053(2) 0.062(3) 0.0264(18) -0.0007(18) 0.0028(17) 0.013(2)
C12 0.052(3) 0.051(3) 0.098(4) 0.018(3) 0.033(3) 0.017(2)
C13 0.044(2) 0.073(3) 0.038(2) 0.019(2) 0.0211(18) 0.010(2)
C14 0.031(2) 0.089(4) 0.034(2) 0.000(2) 0.0079(17) -0.010(2)

loop_
_atom_type_symbol
_atom_type_description
_atom_type_scat_dispersion_real
_atom_type_scat_dispersion_imag
_atom_type_scat_source
C C 0.0033 0.0016 'International Tables Vol C Tables 4.2.6.8 and 6.1.1.4'
H H 0.0000 0.0000 'International Tables Vol C Tables 4.2.6.8 and 6.1.1.4'
N N 0.0061 0.0033 'International Tables Vol C Tables 4.2.6.8 and 6.1.1.4'
O O 0.0106 0.0060 'International Tables Vol C Tables 4.2.6.8 and 6.1.1.4'
Si Si 0.0817 0.0704 'International Tables Vol C Tables 4.2.6.8 and 6.1.1.4'
Sr Sr -1.5307 3.2498 'International Tables Vol C Tables 4.2.6.8 and 6.1.1.4'

loop_
_geom_angle_atom_site_label_1
_geom_angle_atom_site_label_2
_geom_angle_atom_site_label_3
_geom_angle
_geom_angle_site_symmetry_1
_geom_angle_site_symmetry_3
_geom_angle_publ_flag
O1 Sr1 O1 71.58(10) 2_656 . ?
O1 Sr1 N3 125.22(11) 2_656 . ?
O1 Sr1 N3 114.14(10) . . ?
O1 Sr1 N1 124.24(10) 2_656 . ?
O1 Sr1 N1 66.70(9) . . ?
N3 Sr1 N1 105.11(10) . . ?
O1 Sr1 N2 63.41(10) 2_656 2_656 ?
O1 Sr1 N2 134.34(10) . 2_656 ?
N3 Sr1 N2 98.24(12) . 2_656 ?
N1 Sr1 N2 135.81(12) . 2_656 ?
O1 Sr1 C2 91.73(9) 2_656 . ?
O1 Sr1 C2 20.86(9) . . ?
N3 Sr1 C2 107.14(10) . . ?
N1 Sr1 C2 47.78(9) . . ?
N2 Sr1 C2 152.00(11) 2_656 . ?
O1 Sr1 C2 18.66(9) 2_656 2_656 ?
O1 Sr1 C2 89.49(9) . 2_656 ?
N3 Sr1 C2 113.61(11) . 2_656 ?
N1 Sr1 C2 140.41(11) . 2_656 ?
N2 Sr1 C2 46.87(9) 2_656 2_656 ?
C2 Sr1 C2 110.01(7) . 2_656 ?
O1 Sr1 Si2 107.74(9) 2_656 . ?
O1 Sr1 Si2 95.26(8) . . ?
N3 Sr1 Si2 23.27(7) . . ?
N1 Sr1 Si2 111.28(8) . . ?
N2 Sr1 Si2 105.00(11) 2_656 . ?
C2 Sr1 Si2 94.39(8) . . ?
C2 Sr1 Si2 101.63(8) 2_656 . ?
O1 Sr1 Sr1 36.00(6) 2_656 2_656 ?
O1 Sr1 Sr1 35.58(6) . 2_656 ?
N3 Sr1 Sr1 127.37(7) . 2_656 ?
N1 Sr1 Sr1 95.74(7) . 2_656 ?
N2 Sr1 Sr1 99.12(8) 2_656 2_656 ?
C2 Sr1 Sr1 55.91(6) . 2_656 ?
C2 Sr1 Sr1 54.09(6) 2_656 2_656 ?
Si2 Sr1 Sr1 104.10(2) . 2_656 ?
N3 Si1 C10 114.78(19) . . ?
N3 Si1 C11 115.74(19) . . ?
C10 Si1 C11 105.3(2) . . ?
N3 Si1 C9 107.99(16) . . ?
C10 Si1 C9 106.2(2) . . ?
C11 Si1 C9 106.1(2) . . ?
N3 Si2 C12 114.6(2) . . ?
N3 Si2 C13 114.73(18) . . ?
C12 Si2 C13 106.0(2) . . ?
N3 Si2 C14 108.74(18) . . ?
C12 Si2 C14 106.3(3) . . ?
C13 Si2 C14 106.0(2) . . ?
N3 Si2 Sr1 35.51(10) . . ?
C12 Si2 Sr1 130.31(18) . . ?
C13 Si2 Sr1 122.19(16) . . ?
C14 Si2 Sr1 73.47(15) . . ?
C2 O1 Sr1 128.2(2) . 2_656 ?
C2 O1 Sr1 121.2(2) . . ?
Sr1 O1 Sr1 108.42(10) 2_656 . ?
C5 N1 C6 107.6(3) . . ?
C5 N1 C1 104.2(4) . . ?
C6 N1 C1 115.0(3) . . ?
C5 N1 Sr1 105.2(3) . . ?
C6 N1 Sr1 120.4(3) . . ?
C1 N1 Sr1 102.9(2) . . ?
C7 N2 C3 117.9(4) . . ?
C7 N2 C8 109.9(4) . . ?
C3 N2 C8 103.1(4) . . ?
C7 N2 Sr1 105.6(3) . 2_656 ?
C3 N2 Sr1 101.1(2) . 2_656 ?
C8 N2 Sr1 119.7(3) . 2_656 ?
Si1 N3 Si2 128.59(19) . . ?
Si1 N3 Sr1 110.15(15) . . ?
Si2 N3 Sr1 121.22(14) . . ?
C2 C1 N1 115.8(4) . . ?
C2 C1 H1A 108.3 . . ?
N1 C1 H1A 108.3 . . ?
C2 C1 H1AB 108.3 . . ?
N1 C1 H1AB 108.3 . . ?
H1A C1 H1AB 107.4 . . ?
O1 C2 C1 109.0(3) . . ?
O1 C2 C3 111.6(3) . . ?
C1 C2 C3 108.2(4) . . ?
O1 C2 C4 109.2(4) . . ?
C1 C2 C4 109.1(3) . . ?
C3 C2 C4 109.7(3) . . ?
O1 C2 Sr1 37.93(15) . . ?
C1 C2 Sr1 83.0(2) . . ?
C3 C2 Sr1 148.3(3) . . ?
C4 C2 Sr1 93.3(2) . . ?
O1 C2 Sr1 33.15(15) . 2_656 ?
C1 C2 Sr1 117.6(3) . 2_656 ?
C3 C2 Sr1 78.7(2) . 2_656 ?
C4 C2 Sr1 127.0(3) . 2_656 ?
Sr1 C2 Sr1 69.99(7) . 2_656 ?
N2 C3 C2 114.6(4) . . ?
N2 C3 H3A 108.6 . . ?
C2 C3 H3A 108.6 . . ?
N2 C3 H3AB 108.6 . . ?
C2 C3 H3AB 108.6 . . ?
H3A C3 H3AB 107.6 . . ?
C2 C4 H4A 109.5 . . ?
C2 C4 H4B 109.5 . . ?
H4A C4 H4B 109.5 . . ?
C2 C4 H4C 109.5 . . ?
H4A C4 H4C 109.5 . . ?
H4B C4 H4C 109.5 . . ?
N1 C5 H5A 109.5 . . ?
N1 C5 H5B 109.5 . . ?
H5A C5 H5B 109.5 . . ?
N1 C5 H5C 109.5 . . ?
H5A C5 H5C 109.5 . . ?
H5B C5 H5C 109.5 . . ?
N1 C6 H6A 109.5 . . ?
N1 C6 H6B 109.5 . . ?
H6A C6 H6B 109.5 . . ?
N1 C6 H6C 109.5 . . ?
H6A C6 H6C 109.5 . . ?
H6B C6 H6C 109.5 . . ?
N2 C7 H7A 109.5 . . ?
N2 C7 H7B 109.5 . . ?
H7A C7 H7B 109.5 . . ?
N2 C7 H7C 109.5 . . ?
H7A C7 H7C 109.5 . . ?
H7B C7 H7C 109.5 . . ?
N2 C8 H8A 109.5 . . ?
N2 C8 H8B 109.5 . . ?
H8A C8 H8B 109.5 . . ?
N2 C8 H8C 109.5 . . ?
H8A C8 H8C 109.5 . . ?
H8B C8 H8C 109.5 . . ?
Si1 C9 H9A 109.5 . . ?
Si1 C9 H9B 109.5 . . ?
H9A C9 H9B 109.5 . . ?
Si1 C9 H9C 109.5 . . ?
H9A C9 H9C 109.5 . . ?
H9B C9 H9C 109.5 . . ?
Si1 C10 H10A 109.5 . . ?
Si1 C10 H10B 109.5 . . ?
H10A C10 H10B 109.5 . . ?
Si1 C10 H10C 109.5 . . ?
H10A C10 H10C 109.5 . . ?
H10B C10 H10C 109.5 . . ?
Si1 C11 H11A 109.5 . . ?
Si1 C11 H11B 109.5 . . ?
H11A C11 H11B 109.5 . . ?
Si1 C11 H11C 109.5 . . ?
H11A C11 H11C 109.5 . . ?
H11B C11 H11C 109.5 . . ?
Si2 C12 H12A 109.5 . . ?
Si2 C12 H12B 109.5 . . ?
H12A C12 H12B 109.5 . . ?
Si2 C12 H12C 109.5 . . ?
H12A C12 H12C 109.5 . . ?
H12B C12 H12C 109.5 . . ?
Si2 C13 H13A 109.5 . . ?
Si2 C13 H13B 109.5 . . ?
H13A C13 H13B 109.5 . . ?
Si2 C13 H13C 109.5 . . ?
H13A C13 H13C 109.5 . . ?
H13B C13 H13C 109.5 . . ?
Si2 C14 H14A 109.5 . . ?
Si2 C14 H14B 109.5 . . ?
H14A C14 H14B 109.5 . . ?
Si2 C14 H14C 109.5 . . ?
H14A C14 H14C 109.5 . . ?
H14B C14 H14C 109.5 . . ?

loop_
_geom_bond_atom_site_label_1
_geom_bond_atom_site_label_2
_geom_bond_distance
_geom_bond_site_symmetry_2
_geom_bond_publ_flag
Sr1 O1 2.376(2) 2_656 ?
Sr1 O1 2.400(2) . ?
Sr1 N3 2.478(3) . ?
Sr1 N1 2.827(3) . ?
Sr1 N2 2.845(3) 2_656 ?
Sr1 C2 3.339(4) . ?
Sr1 C2 3.415(4) 2_656 ?
Sr1 Si2 3.6489(11) . ?
Sr1 Sr1 3.8739(6) 2_656 ?
Si1 N3 1.677(3) . ?
Si1 C10 1.887(4) . ?
Si1 C11 1.887(4) . ?
Si1 C9 1.900(4) . ?
Si2 N3 1.686(3) . ?
Si2 C12 1.869(5) . ?
Si2 C13 1.879(4) . ?
Si2 C14 1.890(4) . ?
O1 C2 1.390(4) . ?
N1 C5 1.465(6) . ?
N1 C6 1.472(5) . ?
N1 C1 1.507(5) . ?
N2 C7 1.472(8) . ?
N2 C3 1.490(6) . ?
N2 C8 1.497(7) . ?
C1 C2 1.492(6) . ?
C1 H1A 0.9900 . ?
C1 H1AB 0.9900 . ?
C2 C3 1.532(6) . ?
C2 C4 1.624(6) . ?
C3 H3A 0.9900 . ?
C3 H3AB 0.9900 . ?
C4 H4A 0.9800 . ?
C4 H4B 0.9800 . ?
C4 H4C 0.9800 . ?
C5 H5A 0.9800 . ?
C5 H5B 0.9800 . ?
C5 H5C 0.9800 . ?
C6 H6A 0.9800 . ?
C6 H6B 0.9800 . ?
C6 H6C 0.9800 . ?
C7 H7A 0.9800 . ?
C7 H7B 0.9800 . ?
C7 H7C 0.9800 . ?
C8 H8A 0.9800 . ?
C8 H8B 0.9800 . ?
C8 H8C 0.9800 . ?
C9 H9A 0.9800 . ?
C9 H9B 0.9800 . ?
C9 H9C 0.9800 . ?
C10 H10A 0.9800 . ?
C10 H10B 0.9800 . ?
C10 H10C 0.9800 . ?
C11 H11A 0.9800 . ?
C11 H11B 0.9800 . ?
C11 H11C 0.9800 . ?
C12 H12A 0.9800 . ?
C12 H12B 0.9800 . ?
C12 H12C 0.9800 . ?
C13 H13A 0.9800 . ?
C13 H13B 0.9800 . ?
C13 H13C 0.9800 . ?
C14 H14A 0.9800 . ?
C14 H14B 0.9800 . ?
C14 H14C 0.9800 . ?

loop_
_geom_torsion_atom_site_label_1
_geom_torsion_atom_site_label_2
_geom_torsion_atom_site_label_3
_geom_torsion_atom_site_label_4
_geom_torsion
_geom_torsion_site_symmetry_1
_geom_torsion_site_symmetry_2
_geom_torsion_site_symmetry_3
_geom_torsion_site_symmetry_4
_geom_torsion_publ_flag
C10 Si1 N3 Si2 -64.7(3) . . . . ?
C11 Si1 N3 Si2 58.3(3) . . . . ?
C9 Si1 N3 Si2 177.1(2) . . . . ?
C10 Si1 N3 Sr1 117.7(2) . . . . ?
C11 Si1 N3 Sr1 -119.3(2) . . . . ?
C9 Si1 N3 Sr1 -0.5(2) . . . . ?
C12 Si2 N3 Si1 56.9(3) . . . . ?
C13 Si2 N3 Si1 -66.0(3) . . . . ?
C14 Si2 N3 Si1 175.6(3) . . . . ?
Sr1 Si2 N3 Si1 -177.4(4) . . . . ?
C12 Si2 N3 Sr1 -125.7(3) . . . . ?
C13 Si2 N3 Sr1 111.4(2) . . . . ?
C14 Si2 N3 Sr1 -7.1(3) . . . . ?
C5 N1 C1 C2 -145.2(4) . . . . ?
C6 N1 C1 C2 97.2(4) . . . . ?
Sr1 N1 C1 C2 -35.5(4) . . . . ?
Sr1 O1 C2 C1 111.7(3) 2_656 . . . ?
Sr1 O1 C2 C1 -49.5(4) . . . . ?
Sr1 O1 C2 C3 -7.8(5) 2_656 . . . ?
Sr1 O1 C2 C3 -169.0(3) . . . . ?
Sr1 O1 C2 C4 -129.2(3) 2_656 . . . ?
Sr1 O1 C2 C4 69.6(4) . . . . ?
Sr1 O1 C2 Sr1 161.2(5) 2_656 . . . ?
Sr1 O1 C2 Sr1 -161.2(5) . . . 2_656 ?
N1 C1 C2 O1 57.0(5) . . . . ?
N1 C1 C2 C3 178.5(3) . . . . ?
N1 C1 C2 C4 -62.2(4) . . . . ?
N1 C1 C2 Sr1 28.9(3) . . . . ?
N1 C1 C2 Sr1 92.0(4) . . . 2_656 ?
C7 N2 C3 C2 -67.0(5) . . . . ?
C8 N2 C3 C2 171.9(4) . . . . ?
Sr1 N2 C3 C2 47.5(4) 2_656 . . . ?
O1 C2 C3 N2 -33.6(6) . . . . ?
C1 C2 C3 N2 -153.5(4) . . . . ?
C4 C2 C3 N2 87.5(4) . . . . ?
Sr1 C2 C3 N2 -46.6(8) . . . . ?
Sr1 C2 C3 N2 -38.0(3) 2_656 . . . ?
